data_7707109
loop_
_publ_author_name
'Sumida, Akifumi'
'Imoto, Hiroaki'
'Naka, Kensuke'

_publ_section_title
;
 Turn-on type sensing of methanol vapor by a luminescent platinum(II)
 dichloride complex with 21-dibenzoarsacrown-7.
;
_journal_issue 19
_journal_name_full 'Dalton transactions (Cambridge, England : 2003)'
_journal_page_first 6682
_journal_page_last 6687
_journal_paper_doi 10.1039/d1dt01133b
_journal_volume 50
_journal_year 2021
_chemical_formula_moiety 'C56 H66 As2 Br2 O12 Pt'
_chemical_formula_sum 'C56 H66 As2 Br2 O12 Pt'
_chemical_formula_weight 1435.83
_space_group_crystal_system triclinic
_space_group_IT_number 2
_space_group_name_Hall '-P 1'
_space_group_name_H-M_alt 'P -1'
_atom_sites_solution_hydrogens geom
_audit_creation_date 2021-01-17
_audit_creation_method
;
Olex2 1.3
(compiled 2020.11.12 svn.r5f609507 for OlexSys, GUI svn.r6226)
;
_audit_update_record
;
2021-02-15 deposited with the CCDC.	2021-04-13 downloaded from the CCDC.
;
_cell_angle_alpha 92.689(5)
_cell_angle_beta 96.897(6)
_cell_angle_gamma 108.594(6)
_cell_formula_units_Z 1
_cell_length_a 9.4839(7)
_cell_length_b 11.2922(7)
_cell_length_c 13.6685(10)
_cell_measurement_reflns_used 2786
_cell_measurement_temperature 93.15
_cell_measurement_theta_max 29.5870
_cell_measurement_theta_min 2.7450
_cell_volume 1371.71(18)
_computing_cell_refinement 'CrysAlisPro 1.171.41.80a (Rigaku OD, 2020)'
_computing_data_collection 'CrysAlisPro 1.171.41.80a (Rigaku OD, 2020)'
_computing_data_reduction 'CrysAlisPro 1.171.41.80a (Rigaku OD, 2020)'
_computing_molecular_graphics 'Olex2 1.3 (Dolomanov et al., 2009)'
_computing_publication_material 'Olex2 1.3 (Dolomanov et al., 2009)'
_computing_structure_refinement 'SHELXL 2018/3 (Sheldrick, 2015)'
_computing_structure_solution 'ShelXT (Sheldrick, 2015)'
_diffrn_ambient_temperature 93.15
_diffrn_detector_area_resol_mean 6.83
_diffrn_detector_type 'Rigaku Mercury area detector'
_diffrn_measured_fraction_theta_full 0.999
_diffrn_measured_fraction_theta_max 0.995
_diffrn_measurement_details
;
List of Runs (angles in degrees, time in seconds):

  # Type    Start    End  Width  t~exp~   \w     \q     \k     \f   Frames
#--------------------------------------------------------------------------
  1  \w     88.00 115.00   0.15   12.50    --   30.00  54.00   0.00  180
  2  \w      5.00  39.95   0.15   12.50    --   30.00  54.00 120.00  233
  3  \w    -73.00 112.10   0.15   12.50    --   30.00  54.00-150.00 1234
  4  \w    -70.00  16.10   0.15   12.50    --   30.00  54.00   0.00  574
;
_diffrn_measurement_device 'fixed-chi diffractometer'
_diffrn_measurement_device_type 'Rigaku XtaLAB mini'
_diffrn_measurement_method '\w scans'
_diffrn_radiation_type MoK\a
_diffrn_radiation_wavelength 0.71073
_diffrn_reflns_av_R_equivalents 0.0512
_diffrn_reflns_av_unetI/netI 0.1137
_diffrn_reflns_Laue_measured_fraction_full 0.999
_diffrn_reflns_Laue_measured_fraction_max 0.995
_diffrn_reflns_limit_h_max 12
_diffrn_reflns_limit_h_min -10
_diffrn_reflns_limit_k_max 14
_diffrn_reflns_limit_k_min -14
_diffrn_reflns_limit_l_max 16
_diffrn_reflns_limit_l_min -17
_diffrn_reflns_number 8767
_diffrn_reflns_point_group_measured_fraction_full 0.999
_diffrn_reflns_point_group_measured_fraction_max 0.995
_diffrn_reflns_theta_full 25.242
_diffrn_reflns_theta_max 27.483
_diffrn_reflns_theta_min 2.555
_exptl_absorpt_coefficient_mu 5.272
_exptl_absorpt_correction_T_max 0.763
_exptl_absorpt_correction_T_min 0.382
_exptl_absorpt_correction_type analytical
_exptl_absorpt_process_details
;
CrysAlisPro 1.171.41.80a (Rigaku Oxford Diffraction, 2020)
Analytical numeric absorption correction using a multifaceted crystal
model based on expressions derived by R.C. Clark & J.S. Reid.
(Clark, R. C. & Reid, J. S. (1995). Acta Cryst. A51, 887-897)
Empirical absorption correction using spherical harmonics,
implemented in SCALE3 ABSPACK scaling algorithm.
;
_exptl_crystal_colour yellow
_exptl_crystal_colour_primary yellow
_exptl_crystal_density_diffrn 1.738
_exptl_crystal_description plate
_exptl_crystal_F_000 712
_exptl_crystal_recrystallization_method
'The material was recrystallised from a mixture of DCM and methanol  by solvent layering'
_exptl_crystal_size_max 0.272
_exptl_crystal_size_mid 0.136
_exptl_crystal_size_min 0.079
_refine_diff_density_max 4.705
_refine_diff_density_min -3.770
_refine_diff_density_rms 0.305
_refine_ls_extinction_method none
_refine_ls_goodness_of_fit_ref 1.053
_refine_ls_hydrogen_treatment constr
_refine_ls_matrix_type full
_refine_ls_number_parameters 319
_refine_ls_number_reflns 6259
_refine_ls_number_restraints 36
_refine_ls_restrained_S_all 1.052
_refine_ls_R_factor_all 0.1118
_refine_ls_R_factor_gt 0.0794
_refine_ls_shift/su_max 0.000
_refine_ls_shift/su_mean 0.000
_refine_ls_structure_factor_coef Fsqd
_refine_ls_weighting_details 'w=1/[\s^2^(Fo^2^)+(0.1106P)^2^] where P=(Fo^2^+2Fc^2^)/3'
_refine_ls_weighting_scheme calc
_refine_ls_wR_factor_gt 0.1926
_refine_ls_wR_factor_ref 0.2245
_reflns_Friedel_coverage 0.000
_reflns_number_gt 4371
_reflns_number_total 6259
_reflns_threshold_expression 'I > 2\s(I)'
_cod_data_source_file d1dt01133b2.cif
_cod_data_source_block '[PtBr2(1)2]'
_cod_depositor_comments 'Adding full bibliography for 7707107--7707111.cif.'
_cod_original_cell_volume 1371.71(17)
_cod_database_code 7707109
_shelx_shelxl_version_number 2018/3
_shelx_space_group_comment
;
The symmetry employed for this shelxl refinement is uniquely defined
by the following loop, which should always be used as a source of
symmetry information in preference to the above space-group names.
They are only intended as comments.
;
_olex2_refinement_description
;
1. Fixed Uiso
 At 1.2 times of:
  All C(H) groups, All C(H,H) groups
2. Rigid body (RIGU) restrains
 C23, C24, C25, C26, C27, C28
 with sigma for 1-2 distances of 0.004 and sigma for 1-3 distances of 0.004
3.a Secondary CH2 refined with riding coordinates:
 C7(H7A,H7B), C16(H16A,H16B), C10(H10A,H10B), C15(H15A,H15B), C9(H9A,H9B),
 C8(H8A,H8B), C12(H12A,H12B), C11(H11A,H11B), C13(H13A,H13B), C14(H14A,H14B)
3.b Aromatic/amide H refined with riding coordinates:
 C21(H21), C20(H20), C2(H2), C19(H19), C4(H4), C3(H3), C18(H18), C5(H5),
 C28(H28), C24(H24), C25(H25), C26(H26), C27(H27)
3.c Fitted hexagon refined as free rotating group:
 C28(C23,C24,C25,C26,C27)
;
_smtbx_masks_void_probe_radius 1.2
_smtbx_masks_void_truncation_radius 1.2
_olex2_exptl_crystal_mounting_method 'The crystal was mounted on a glass fibre'
_olex2_submission_special_instructions 'No special instructions were received'
_oxdiff_exptl_absorpt_empirical_details
;
Empirical correction (ABSPACK) includes:
- Absorption correction using spherical harmonics
- Frame scaling
;

loop_
_space_group_symop_operation_xyz
'x, y, z'
'-x, -y, -z'

loop_
_atom_site_label
_atom_site_type_symbol
_atom_site_fract_x
_atom_site_fract_y
_atom_site_fract_z
_atom_site_U_iso_or_equiv
_atom_site_adp_type
_atom_site_occupancy
_atom_site_site_symmetry_order
_atom_site_calc_flag
_atom_site_refinement_flags_posn
_atom_site_refinement_flags_adp
_atom_site_refinement_flags_occupancy
_atom_site_disorder_assembly
_atom_site_disorder_group
Pt1 Pt 0.500000 1.000000 0.500000 0.0293(2) Uani 1 2 d S . P . .
As1 As 0.49614(11) 0.87466(9) 0.35144(8) 0.0283(3) Uani 1 1 d . . . . .
Br1 Br 0.40650(13) 1.14507(10) 0.40800(9) 0.0408(3) Uani 1 1 d . . . . .
O9 O 0.1997(8) 0.7300(7) 0.3963(6) 0.0388(18) Uani 1 1 d . . . . .
O24 O 0.6052(9) 0.7849(8) 0.1688(6) 0.046(2) Uani 1 1 d . . . . .
O21 O 0.3905(11) 0.5581(8) 0.0735(7) 0.057(2) Uani 1 1 d . . . . .
C21 C 0.8185(12) 0.9809(10) 0.3868(9) 0.038(3) Uani 1 1 d . . . . .
H21 H 0.799517 1.013317 0.447426 0.046 Uiso 1 1 calc R U . . .
C20 C 0.9654(13) 1.0075(11) 0.3675(10) 0.045(3) Uani 1 1 d . . . . .
H20 H 1.046741 1.058753 0.414386 0.055 Uiso 1 1 calc R U . . .
C22 C 0.6985(11) 0.9065(10) 0.3175(9) 0.035(2) Uani 1 1 d . . . . .
O12 O -0.1029(10) 0.5264(8) 0.3658(7) 0.053(2) Uani 1 1 d . . . . .
C2 C 0.5060(13) 0.6200(10) 0.3501(9) 0.041(3) Uani 1 1 d . . . . .
H2 H 0.602136 0.653374 0.329717 0.050 Uiso 1 1 calc R U . . .
C17 C 0.7272(14) 0.8548(10) 0.2317(9) 0.041(3) Uani 1 1 d . . . . .
O15 O -0.0812(13) 0.3391(10) 0.2335(8) 0.072(3) Uani 1 1 d . . . . .
C19 C 0.9922(14) 0.9592(12) 0.2802(10) 0.050(3) Uani 1 1 d . . . . .
H19 H 1.092668 0.977623 0.266928 0.060 Uiso 1 1 calc R U . . .
C4 C 0.3115(15) 0.4448(10) 0.3964(9) 0.044(3) Uani 1 1 d . . . . .
H4 H 0.274333 0.358714 0.407828 0.053 Uiso 1 1 calc R U . . .
O18 O 0.1212(13) 0.3218(8) 0.0828(7) 0.068(3) Uani 1 1 d . . . . .
C3 C 0.4516(15) 0.4937(10) 0.3687(9) 0.045(3) Uani 1 1 d . . . . .
H3 H 0.511859 0.441559 0.362010 0.054 Uiso 1 1 calc R U . . .
C18 C 0.8732(14) 0.8829(11) 0.2104(9) 0.041(3) Uani 1 1 d . . . . .
H18 H 0.892280 0.851091 0.149601 0.049 Uiso 1 1 calc R U . . .
C1 C 0.4186(11) 0.6962(9) 0.3618(8) 0.031(2) Uani 1 1 d . . . . .
C7 C 0.0835(13) 0.7044(11) 0.4582(9) 0.042(3) Uani 1 1 d . . . . .
H7A H 0.093437 0.782247 0.498907 0.050 Uiso 1 1 calc R U . . .
H7B H 0.096037 0.641549 0.503604 0.050 Uiso 1 1 calc R U . . .
C6 C 0.2795(12) 0.6451(10) 0.3905(8) 0.035(2) Uani 1 1 d . . . . .
C5 C 0.2252(13) 0.5201(10) 0.4076(9) 0.040(3) Uani 1 1 d . . . . .
H5 H 0.128422 0.486548 0.427034 0.048 Uiso 1 1 calc R U . . .
C16 C 0.6296(14) 0.7185(12) 0.0819(9) 0.047(3) Uani 1 1 d . . . . .
H16A H 0.675979 0.654565 0.101745 0.056 Uiso 1 1 calc R U . . .
H16B H 0.696621 0.777729 0.042933 0.056 Uiso 1 1 calc R U . . .
C10 C -0.2198(16) 0.3474(15) 0.2487(10) 0.060(4) Uani 1 1 d . . . . .
H10A H -0.257605 0.297745 0.303534 0.072 Uiso 1 1 calc R U . . .
H10B H -0.293845 0.315352 0.188158 0.072 Uiso 1 1 calc R U . . .
C15 C 0.4801(15) 0.6583(11) 0.0235(10) 0.050(3) Uani 1 1 d . . . . .
H15A H 0.428681 0.721422 0.013153 0.059 Uiso 1 1 calc R U . . .
H15B H 0.491627 0.624710 -0.042231 0.059 Uiso 1 1 calc R U . . .
C9 C -0.1945(16) 0.4881(15) 0.2750(11) 0.063(4) Uani 1 1 d . . . . .
H9A H -0.146185 0.538143 0.223249 0.076 Uiso 1 1 calc R U . . .
H9B H -0.292108 0.501267 0.278667 0.076 Uiso 1 1 calc R U . . .
C28 C 0.4571(9) 1.0162(7) 0.1896(6) 0.083(6) Uani 1 1 d G . . . .
H28 H 0.549951 1.073896 0.221189 0.100 Uiso 1 1 calc R U . . .
C23 C 0.3913(8) 0.9052(6) 0.2310(5) 0.031(2) Uani 1 1 d G . . . .
C24 C 0.2555(8) 0.8208(6) 0.1848(5) 0.037(2) Uani 1 1 d G . . . .
H24 H 0.210470 0.744917 0.213078 0.045 Uiso 1 1 calc R U . . .
C25 C 0.1854(7) 0.8473(7) 0.0973(6) 0.046(3) Uani 1 1 d G . . . .
H25 H 0.092595 0.789594 0.065715 0.055 Uiso 1 1 calc R U . . .
C26 C 0.2513(11) 0.9583(8) 0.0559(5) 0.060(4) Uani 1 1 d G . . . .
H26 H 0.203396 0.976420 -0.003912 0.073 Uiso 1 1 calc R U . . .
C27 C 0.3871(11) 1.0427(7) 0.1021(7) 0.091(6) Uani 1 1 d G . . . .
H27 H 0.432073 1.118573 0.073823 0.109 Uiso 1 1 calc R U . . .
C8 C -0.0712(14) 0.6557(11) 0.3984(11) 0.049(3) Uani 1 1 d . . . . .
H8A H -0.147072 0.664519 0.439535 0.059 Uiso 1 1 calc R U . . .
H8B H -0.075449 0.704757 0.340638 0.059 Uiso 1 1 calc R U . . .
C12 C 0.0695(18) 0.2398(13) 0.1590(11) 0.059(4) Uani 1 1 d . . . . .
H12A H 0.140706 0.270960 0.220938 0.071 Uiso 1 1 calc R U . . .
H12B H 0.070336 0.154775 0.138576 0.071 Uiso 1 1 calc R U . . .
C11 C -0.082(2) 0.2312(14) 0.1788(11) 0.079(5) Uani 1 1 d . . . . .
H11A H -0.149452 0.219284 0.115215 0.095 Uiso 1 1 calc R U . . .
H11B H -0.122282 0.157261 0.215754 0.095 Uiso 1 1 calc R U . . .
C13 C 0.142(3) 0.4458(16) 0.1083(13) 0.107(8) Uani 1 1 d . . . . .
H13A H 0.192204 0.469138 0.177594 0.128 Uiso 1 1 calc R U . . .
H13B H 0.043959 0.459645 0.103262 0.128 Uiso 1 1 calc R U . . .
C14 C 0.236(2) 0.5249(15) 0.0422(12) 0.083(6) Uani 1 1 d . . . . .
H14A H 0.212367 0.479656 -0.024669 0.100 Uiso 1 1 calc R U . . .
H14B H 0.209152 0.602477 0.036820 0.100 Uiso 1 1 calc R U . . .

loop_
_atom_site_aniso_label
_atom_site_aniso_U_11
_atom_site_aniso_U_22
_atom_site_aniso_U_33
_atom_site_aniso_U_23
_atom_site_aniso_U_13
_atom_site_aniso_U_12
Pt1 0.0173(3) 0.0155(3) 0.0525(4) 0.0070(2) 0.0047(2) 0.0015(2)
As1 0.0154(5) 0.0162(5) 0.0502(7) 0.0056(4) 0.0064(5) -0.0002(4)
Br1 0.0360(7) 0.0249(5) 0.0618(7) 0.0097(5) 0.0012(5) 0.0117(5)
O9 0.028(4) 0.031(4) 0.058(5) 0.013(4) 0.017(4) 0.006(3)
O24 0.028(4) 0.044(5) 0.057(5) -0.003(4) 0.007(4) 0.001(4)
O21 0.051(6) 0.037(5) 0.073(6) 0.011(4) 0.026(5) -0.006(4)
C21 0.022(6) 0.027(5) 0.057(7) 0.008(5) 0.004(5) -0.004(4)
C20 0.028(6) 0.029(6) 0.076(9) 0.012(6) 0.020(6) -0.001(5)
C22 0.017(5) 0.027(5) 0.063(7) 0.010(5) 0.020(5) 0.004(4)
O12 0.046(5) 0.034(5) 0.063(5) 0.012(4) -0.015(4) -0.001(4)
C2 0.033(6) 0.020(5) 0.074(8) 0.003(5) 0.019(6) 0.008(5)
C17 0.035(7) 0.027(6) 0.058(7) 0.011(5) 0.017(6) 0.000(5)
O15 0.068(8) 0.060(7) 0.079(7) -0.012(6) 0.018(6) 0.010(6)
C19 0.029(6) 0.048(8) 0.077(9) 0.026(7) 0.022(6) 0.009(6)
C4 0.056(8) 0.018(5) 0.058(7) 0.017(5) 0.009(6) 0.009(5)
O18 0.099(9) 0.030(5) 0.064(6) -0.001(4) 0.009(6) 0.009(5)
C3 0.047(8) 0.022(5) 0.072(8) 0.010(5) 0.019(7) 0.014(5)
C18 0.035(7) 0.035(6) 0.052(7) 0.006(5) 0.013(5) 0.007(5)
C1 0.023(5) 0.015(5) 0.052(6) 0.004(4) 0.006(5) 0.000(4)
C7 0.037(7) 0.030(6) 0.063(8) 0.010(5) 0.018(6) 0.012(5)
C6 0.028(6) 0.025(5) 0.053(7) 0.004(5) 0.009(5) 0.008(5)
C5 0.027(6) 0.029(6) 0.064(7) 0.015(5) 0.017(5) 0.005(5)
C16 0.042(7) 0.040(7) 0.053(7) 0.009(6) 0.025(6) -0.001(6)
C10 0.042(8) 0.080(11) 0.055(8) 0.002(8) 0.011(6) 0.014(8)
C15 0.051(8) 0.028(6) 0.073(9) 0.018(6) 0.031(7) 0.007(6)
C9 0.041(8) 0.079(11) 0.078(10) -0.002(8) -0.001(7) 0.036(8)
C28 0.059(9) 0.038(7) 0.117(11) 0.040(8) -0.036(8) -0.021(6)
C23 0.026(5) 0.017(4) 0.042(5) -0.001(4) 0.001(4) -0.003(4)
C24 0.022(5) 0.031(5) 0.052(6) -0.004(4) 0.008(4) -0.002(4)
C25 0.028(6) 0.046(6) 0.058(6) -0.004(5) 0.000(5) 0.009(5)
C26 0.081(9) 0.038(6) 0.054(7) 0.000(5) -0.011(6) 0.015(6)
C27 0.119(13) 0.042(8) 0.064(9) 0.023(7) -0.033(9) -0.023(7)
C8 0.029(6) 0.039(7) 0.079(9) 0.026(7) 0.008(6) 0.010(5)
C12 0.057(9) 0.041(7) 0.076(9) -0.006(7) 0.023(8) 0.009(7)
C11 0.109(15) 0.041(8) 0.058(9) 0.000(7) -0.003(9) -0.010(9)
C13 0.125(17) 0.069(11) 0.086(12) -0.024(9) 0.072(12) -0.040(11)
C14 0.087(13) 0.050(9) 0.084(11) -0.016(8) 0.041(10) -0.026(9)

loop_
_atom_type_symbol
_atom_type_description
_atom_type_scat_dispersion_real
_atom_type_scat_dispersion_imag
_atom_type_scat_source
C C 0.0033 0.0016 'International Tables Vol C Tables 4.2.6.8 and 6.1.1.4'
H H 0.0000 0.0000 'International Tables Vol C Tables 4.2.6.8 and 6.1.1.4'
As As 0.0499 2.0058 'International Tables Vol C Tables 4.2.6.8 and 6.1.1.4'
Br Br -0.2901 2.4595 'International Tables Vol C Tables 4.2.6.8 and 6.1.1.4'
O O 0.0106 0.0060 'International Tables Vol C Tables 4.2.6.8 and 6.1.1.4'
Pt Pt -1.7033 8.3905 'International Tables Vol C Tables 4.2.6.8 and 6.1.1.4'

loop_
_exptl_crystal_face_index_h
_exptl_crystal_face_index_k
_exptl_crystal_face_index_l
_exptl_crystal_face_perp_dist
0 1 -2 0.0046
0 -11 -11 0.0254
-2 1 -19 0.0073
6 11 0 0.0880
0 8 15 0.0542
-6 -10 10 0.0860
0 15 0 0.0525
0 0 19 0.0546
13 -7 0 0.1667
-13 7 6 0.0994
-7 14 7 0.0822
-1 -7 18 0.0822

loop_
_geom_angle_atom_site_label_1
_geom_angle_atom_site_label_2
_geom_angle_atom_site_label_3
_geom_angle
_geom_angle_site_symmetry_1
_geom_angle_site_symmetry_3
_geom_angle_publ_flag
As1 Pt1 As1 180.0 . 2_676 ?
As1 Pt1 Br1 87.43(4) 2_676 . ?
As1 Pt1 Br1 87.43(4) . 2_676 ?
As1 Pt1 Br1 92.57(4) . . ?
As1 Pt1 Br1 92.57(4) 2_676 2_676 ?
Br1 Pt1 Br1 180.0 . 2_676 ?
C22 As1 Pt1 111.2(4) . . ?
C1 As1 Pt1 113.8(3) . . ?
C1 As1 C22 105.4(4) . . ?
C23 As1 Pt1 117.2(2) . . ?
C23 As1 C22 101.6(4) . . ?
C23 As1 C1 106.3(4) . . ?
C6 O9 C7 117.9(8) . . ?
C17 O24 C16 117.7(9) . . ?
C14 O21 C15 113.8(11) . . ?
C20 C21 H21 119.8 . . ?
C20 C21 C22 120.3(11) . . ?
C22 C21 H21 119.8 . . ?
C21 C20 H20 120.2 . . ?
C19 C20 C21 119.6(13) . . ?
C19 C20 H20 120.2 . . ?
C21 C22 As1 117.2(8) . . ?
C17 C22 As1 123.2(9) . . ?
C17 C22 C21 119.5(10) . . ?
C9 O12 C8 114.2(10) . . ?
C3 C2 H2 120.2 . . ?
C1 C2 H2 120.2 . . ?
C1 C2 C3 119.6(11) . . ?
O24 C17 C22 115.6(10) . . ?
O24 C17 C18 123.5(11) . . ?
C22 C17 C18 120.7(12) . . ?
C10 O15 C11 116.7(13) . . ?
C20 C19 H19 119.6 . . ?
C20 C19 C18 120.9(11) . . ?
C18 C19 H19 119.6 . . ?
C3 C4 H4 120.0 . . ?
C5 C4 H4 120.0 . . ?
C5 C4 C3 120.1(10) . . ?
C13 O18 C12 114.1(11) . . ?
C2 C3 H3 119.9 . . ?
C4 C3 C2 120.2(10) . . ?
C4 C3 H3 119.9 . . ?
C17 C18 C19 118.9(11) . . ?
C17 C18 H18 120.5 . . ?
C19 C18 H18 120.5 . . ?
C2 C1 As1 121.4(8) . . ?
C6 C1 As1 119.4(7) . . ?
C6 C1 C2 119.0(9) . . ?
O9 C7 H7A 109.2 . . ?
O9 C7 H7B 109.2 . . ?
O9 C7 C8 111.9(10) . . ?
H7A C7 H7B 107.9 . . ?
C8 C7 H7A 109.2 . . ?
C8 C7 H7B 109.2 . . ?
C1 C6 O9 113.7(9) . . ?
C1 C6 C5 121.5(9) . . ?
C5 C6 O9 124.8(10) . . ?
C4 C5 C6 119.7(10) . . ?
C4 C5 H5 120.1 . . ?
C6 C5 H5 120.1 . . ?
O24 C16 H16A 110.5 . . ?
O24 C16 H16B 110.5 . . ?
O24 C16 C15 106.2(10) . . ?
H16A C16 H16B 108.7 . . ?
C15 C16 H16A 110.5 . . ?
C15 C16 H16B 110.5 . . ?
O15 C10 H10A 110.5 . . ?
O15 C10 H10B 110.5 . . ?
O15 C10 C9 106.3(12) . . ?
H10A C10 H10B 108.7 . . ?
C9 C10 H10A 110.5 . . ?
C9 C10 H10B 110.5 . . ?
O21 C15 C16 110.6(10) . . ?
O21 C15 H15A 109.5 . . ?
O21 C15 H15B 109.5 . . ?
C16 C15 H15A 109.5 . . ?
C16 C15 H15B 109.5 . . ?
H15A C15 H15B 108.1 . . ?
O12 C9 C10 108.8(11) . . ?
O12 C9 H9A 109.9 . . ?
O12 C9 H9B 109.9 . . ?
C10 C9 H9A 109.9 . . ?
C10 C9 H9B 109.9 . . ?
H9A C9 H9B 108.3 . . ?
C23 C28 H28 120.0 . . ?
C23 C28 C27 120.0 . . ?
C27 C28 H28 120.0 . . ?
C28 C23 As1 117.5(4) . . ?
C28 C23 C24 120.0 . . ?
C24 C23 As1 122.5(4) . . ?
C23 C24 H24 120.0 . . ?
C25 C24 C23 120.0 . . ?
C25 C24 H24 120.0 . . ?
C24 C25 H25 120.0 . . ?
C24 C25 C26 120.0 . . ?
C26 C25 H25 120.0 . . ?
C25 C26 H26 120.0 . . ?
C27 C26 C25 120.0 . . ?
C27 C26 H26 120.0 . . ?
C28 C27 H27 120.0 . . ?
C26 C27 C28 120.0 . . ?
C26 C27 H27 120.0 . . ?
O12 C8 C7 108.8(9) . . ?
O12 C8 H8A 109.9 . . ?
O12 C8 H8B 109.9 . . ?
C7 C8 H8A 109.9 . . ?
C7 C8 H8B 109.9 . . ?
H8A C8 H8B 108.3 . . ?
O18 C12 H12A 108.9 . . ?
O18 C12 H12B 108.9 . . ?
O18 C12 C11 113.5(13) . . ?
H12A C12 H12B 107.7 . . ?
C11 C12 H12A 108.9 . . ?
C11 C12 H12B 108.9 . . ?
O15 C11 C12 111.3(13) . . ?
O15 C11 H11A 109.4 . . ?
O15 C11 H11B 109.4 . . ?
C12 C11 H11A 109.4 . . ?
C12 C11 H11B 109.4 . . ?
H11A C11 H11B 108.0 . . ?
O18 C13 H13A 109.6 . . ?
O18 C13 H13B 109.6 . . ?
O18 C13 C14 110.1(13) . . ?
H13A C13 H13B 108.2 . . ?
C14 C13 H13A 109.6 . . ?
C14 C13 H13B 109.6 . . ?
O21 C14 C13 114.0(17) . . ?
O21 C14 H14A 108.8 . . ?
O21 C14 H14B 108.8 . . ?
C13 C14 H14A 108.8 . . ?
C13 C14 H14B 108.8 . . ?
H14A C14 H14B 107.7 . . ?

loop_
_geom_bond_atom_site_label_1
_geom_bond_atom_site_label_2
_geom_bond_distance
_geom_bond_site_symmetry_2
_geom_bond_publ_flag
Pt1 As1 2.4099(11) . ?
Pt1 As1 2.4099(11) 2_676 ?
Pt1 Br1 2.4296(10) 2_676 ?
Pt1 Br1 2.4296(10) . ?
As1 C22 1.954(10) . ?
As1 C1 1.931(9) . ?
As1 C23 1.923(5) . ?
O9 C7 1.434(13) . ?
O9 C6 1.403(12) . ?
O24 C17 1.347(15) . ?
O24 C16 1.456(14) . ?
O21 C15 1.438(13) . ?
O21 C14 1.40(2) . ?
C21 H21 0.9500 . ?
C21 C20 1.389(15) . ?
C21 C22 1.399(16) . ?
C20 H20 0.9500 . ?
C20 C19 1.373(19) . ?
C22 C17 1.380(17) . ?
O12 C9 1.390(16) . ?
O12 C8 1.432(15) . ?
C2 H2 0.9500 . ?
C2 C3 1.401(15) . ?
C2 C1 1.388(13) . ?
C17 C18 1.388(16) . ?
O15 C10 1.386(16) . ?
O15 C11 1.397(18) . ?
C19 H19 0.9500 . ?
C19 C18 1.404(18) . ?
C4 H4 0.9500 . ?
C4 C3 1.374(17) . ?
C4 C5 1.371(15) . ?
O18 C12 1.450(16) . ?
O18 C13 1.371(19) . ?
C3 H3 0.9500 . ?
C18 H18 0.9500 . ?
C1 C6 1.374(14) . ?
C7 H7A 0.9900 . ?
C7 H7B 0.9900 . ?
C7 C8 1.510(17) . ?
C6 C5 1.381(14) . ?
C5 H5 0.9500 . ?
C16 H16A 0.9900 . ?
C16 H16B 0.9900 . ?
C16 C15 1.474(18) . ?
C10 H10A 0.9900 . ?
C10 H10B 0.9900 . ?
C10 C9 1.55(2) . ?
C15 H15A 0.9900 . ?
C15 H15B 0.9900 . ?
C9 H9A 0.9900 . ?
C9 H9B 0.9900 . ?
C28 H28 0.9500 . ?
C28 C23 1.3900 . ?
C28 C27 1.3900 . ?
C23 C24 1.3900 . ?
C24 H24 0.9500 . ?
C24 C25 1.3900 . ?
C25 H25 0.9500 . ?
C25 C26 1.3900 . ?
C26 H26 0.9500 . ?
C26 C27 1.3900 . ?
C27 H27 0.9500 . ?
C8 H8A 0.9900 . ?
C8 H8B 0.9900 . ?
C12 H12A 0.9900 . ?
C12 H12B 0.9900 . ?
C12 C11 1.47(2) . ?
C11 H11A 0.9900 . ?
C11 H11B 0.9900 . ?
C13 H13A 0.9900 . ?
C13 H13B 0.9900 . ?
C13 C14 1.471(19) . ?
C14 H14A 0.9900 . ?
C14 H14B 0.9900 . ?

loop_
_geom_torsion_atom_site_label_1
_geom_torsion_atom_site_label_2
_geom_torsion_atom_site_label_3
_geom_torsion_atom_site_label_4
_geom_torsion
_geom_torsion_site_symmetry_1
_geom_torsion_site_symmetry_2
_geom_torsion_site_symmetry_3
_geom_torsion_site_symmetry_4
_geom_torsion_publ_flag
As1 C22 C17 O24 3.5(14) . . . . ?
As1 C22 C17 C18 178.6(8) . . . . ?
As1 C1 C6 O9 8.3(14) . . . . ?
As1 C1 C6 C5 -174.0(9) . . . . ?
As1 C23 C24 C25 -179.4(6) . . . . ?
O9 C7 C8 O12 77.5(12) . . . . ?
O9 C6 C5 C4 177.8(11) . . . . ?
O24 C17 C18 C19 178.4(11) . . . . ?
O24 C16 C15 O21 -69.4(12) . . . . ?
C21 C20 C19 C18 -0.2(18) . . . . ?
C21 C22 C17 O24 -179.7(9) . . . . ?
C21 C22 C17 C18 -4.6(16) . . . . ?
C20 C21 C22 As1 -179.9(8) . . . . ?
C20 C21 C22 C17 3.1(16) . . . . ?
C20 C19 C18 C17 -1.2(17) . . . . ?
C22 C21 C20 C19 -0.7(17) . . . . ?
C22 C17 C18 C19 3.7(17) . . . . ?
C2 C1 C6 O9 -177.8(11) . . . . ?
C2 C1 C6 C5 -0.2(18) . . . . ?
C17 O24 C16 C15 -176.0(9) . . . . ?
O15 C10 C9 O12 -66.5(15) . . . . ?
O18 C12 C11 O15 -75.3(16) . . . . ?
O18 C13 C14 O21 -87.1(19) . . . . ?
C3 C2 C1 As1 173.2(10) . . . . ?
C3 C2 C1 C6 -0.6(19) . . . . ?
C3 C4 C5 C6 0(2) . . . . ?
C1 C2 C3 C4 1(2) . . . . ?
C1 C6 C5 C4 0.3(19) . . . . ?
C7 O9 C6 C1 -157.4(10) . . . . ?
C7 O9 C6 C5 25.1(17) . . . . ?
C6 O9 C7 C8 -104.8(11) . . . . ?
C5 C4 C3 C2 -1(2) . . . . ?
C16 O24 C17 C22 -174.2(9) . . . . ?
C16 O24 C17 C18 10.8(16) . . . . ?
C10 O15 C11 C12 174.0(13) . . . . ?
C15 O21 C14 C13 -165.8(13) . . . . ?
C9 O12 C8 C7 -148.3(11) . . . . ?
C28 C23 C24 C25 0.0 . . . . ?
C23 C28 C27 C26 0.0 . . . . ?
C23 C24 C25 C26 0.0 . . . . ?
C24 C25 C26 C27 0.0 . . . . ?
C25 C26 C27 C28 0.0 . . . . ?
C27 C28 C23 As1 179.4(6) . . . . ?
C27 C28 C23 C24 0.0 . . . . ?
C8 O12 C9 C10 -179.9(11) . . . . ?
C12 O18 C13 C14 162.9(16) . . . . ?
C11 O15 C10 C9 -159.8(12) . . . . ?
C13 O18 C12 C11 66.2(19) . . . . ?
C14 O21 C15 C16 159.5(11) . . . . ?

loop_
_smtbx_masks_void_nr
_smtbx_masks_void_average_x
_smtbx_masks_void_average_y
_smtbx_masks_void_average_z
_smtbx_masks_void_volume
_smtbx_masks_void_count_electrons
_smtbx_masks_void_content
1 0.424 0.302 0.199 12.5 1.1 ?
2 0.576 0.698 0.801 12.5 1.4 ?
